data_7118570
loop_
_publ_author_name
'd'Agostino, Simone'
'Spinelli, Floriana'
'Boanini, Elisa'
'Braga, Dario'
'Grepioni, Fabrizia'

_publ_section_title
;
 Single crystal to single crystal [2+2] photoreactions in chloride and
 sulphate salts of 4-amino-cinnamic acid via solid-solution formation: a
 structural and kinetic study.
;
_journal_issue 9
_journal_name_full 'Chemical communications (Cambridge, England)'
_journal_page_first 1899
_journal_page_last 1902
_journal_paper_doi 10.1039/c5cc09412g
_journal_volume 52
_journal_year 2016
_chemical_formula_sum 'C9 H10 Cl N O2'
_chemical_formula_weight 199.63
_chemical_name_systematic
;
 ?
;
_space_group_IT_number 14
_symmetry_cell_setting monoclinic
_symmetry_space_group_name_Hall '-P 2ybc'
_symmetry_space_group_name_H-M 'P 1 21/c 1'
_atom_sites_solution_hydrogens geom
_atom_sites_solution_primary direct
_atom_sites_solution_secondary difmap
_audit_creation_method SHELXL-97
_audit_update_record
;
2015-11-12 deposited with the CCDC.
2015-12-08 downloaded from the CCDC.
;
_cell_angle_alpha 90.00
_cell_angle_beta 91.904(10)
_cell_angle_gamma 90.00
_cell_formula_units_Z 4
_cell_length_a 5.7167(6)
_cell_length_b 8.417(2)
_cell_length_c 18.889(3)
_cell_measurement_reflns_used 964
_cell_measurement_temperature 295(2)
_cell_measurement_theta_max 27.0840
_cell_measurement_theta_min 3.2200
_cell_volume 908.4(3)
_computing_cell_refinement
;
CrysAlisPro, Agilent Technologies,
Version 1.171.37.33 (release 27-03-2014 CrysAlis171 .NET)
(compiled Mar 27 2014,17:12:48)
;
_computing_data_collection
;
CrysAlisPro, Agilent Technologies,
Version 1.171.37.33 (release 27-03-2014 CrysAlis171 .NET)
(compiled Mar 27 2014,17:12:48)
;
_computing_data_reduction
;
CrysAlisPro, Agilent Technologies,
Version 1.171.37.33 (release 27-03-2014 CrysAlis171 .NET)
(compiled Mar 27 2014,17:12:48)
;
_computing_structure_refinement 'SHELXL-97 (Sheldrick, 2008)'
_computing_structure_solution 'SHELXS-97 (Sheldrick, 2008)'
_diffrn_ambient_temperature 298
_diffrn_detector 'CCD plate'
_diffrn_detector_area_resol_mean 16.1340
_diffrn_detector_type Sapphire3
_diffrn_measured_fraction_theta_full 0.999
_diffrn_measured_fraction_theta_max 0.999
_diffrn_measurement_details
;
  1 omega  -19.00   12.00   1.0000  130.0000
omega____ theta____ kappa____ phi______ frames
    -      -16.3596  -99.0000 -180.0000 31

  2 omega  -47.00   -7.00   1.0000  130.0000
omega____ theta____ kappa____ phi______ frames
    -       17.6096  -57.0000 -120.0000 40

  3 omega    3.00   33.00   1.0000  130.0000
omega____ theta____ kappa____ phi______ frames
    -       17.6096  -57.0000 -120.0000 30

  4 omega  -51.00   24.00   1.0000  130.0000
omega____ theta____ kappa____ phi______ frames
    -       17.6096  -38.0000  -30.0000 75

  5 omega   38.00   92.00   1.0000  130.0000
omega____ theta____ kappa____ phi______ frames
    -       17.6096  179.0000 -150.0000 54

;
_diffrn_measurement_device 'four-circle diffractometer'
_diffrn_measurement_device_type 'Xcalibur, Sapphire3'
_diffrn_radiation_monochromator graphite
_diffrn_radiation_probe x-ray
_diffrn_radiation_type 'Mo K\a'
_diffrn_radiation_wavelength 0.71073
_diffrn_reflns_av_R_equivalents 0.0366
_diffrn_reflns_av_sigmaI/netI 0.0564
_diffrn_reflns_limit_h_max 6
_diffrn_reflns_limit_h_min -6
_diffrn_reflns_limit_k_max 9
_diffrn_reflns_limit_k_min -8
_diffrn_reflns_limit_l_max 22
_diffrn_reflns_limit_l_min -21
_diffrn_reflns_number 3420
_diffrn_reflns_theta_full 24.75
_diffrn_reflns_theta_max 24.75
_diffrn_reflns_theta_min 2.65
_diffrn_source 'Enhance (Mo) X-ray Source'
_exptl_absorpt_coefficient_mu 0.384
_exptl_absorpt_correction_T_max 1.00000
_exptl_absorpt_correction_T_min 0.95384
_exptl_absorpt_correction_type multi-scan
_exptl_absorpt_process_details
;
CrysAlisPro, Agilent Technologies,
Version 1.171.37.33 (release 27-03-2014 CrysAlis171 .NET)
(compiled Mar 27 2014,17:12:48)
Empirical absorption correction using spherical harmonics,
 implemented in SCALE3 ABSPACK scaling algorithm.
;
_exptl_crystal_colour yellow
_exptl_crystal_density_diffrn 1.460
_exptl_crystal_density_method 'not measured'
_exptl_crystal_description prism
_exptl_crystal_F_000 416
_exptl_crystal_size_max 0.06
_exptl_crystal_size_mid 0.04
_exptl_crystal_size_min 0.02
_refine_diff_density_max 0.412
_refine_diff_density_min -0.357
_refine_diff_density_rms 0.070
_refine_ls_extinction_method none
_refine_ls_goodness_of_fit_ref 1.200
_refine_ls_hydrogen_treatment mixed
_refine_ls_matrix_type full
_refine_ls_number_parameters 129
_refine_ls_number_reflns 1551
_refine_ls_number_restraints 0
_refine_ls_restrained_S_all 1.200
_refine_ls_R_factor_all 0.1244
_refine_ls_R_factor_gt 0.1034
_refine_ls_shift/su_max 0.000
_refine_ls_shift/su_mean 0.000
_refine_ls_structure_factor_coef Fsqd
_refine_ls_weighting_details 'calc w=1/[\s^2^(Fo^2^)+(0.0548P)^2^+2.5138P] where P=(Fo^2^+2Fc^2^)/3'
_refine_ls_weighting_scheme calc
_refine_ls_wR_factor_gt 0.2014
_refine_ls_wR_factor_ref 0.2125
_reflns_number_gt 1276
_reflns_number_total 1551
_reflns_threshold_expression >2\s(I)
_cod_data_source_file c5cc09412g2.cif
_cod_data_source_block 1HCl_25
_cod_original_sg_symbol_H-M P21/c
_cod_database_code 7118570

loop_
_symmetry_equiv_pos_as_xyz
'x, y, z'
'-x, y+1/2, -z+1/2'
'-x, -y, -z'
'x, -y-1/2, z-1/2'

loop_
_atom_site_label
_atom_site_type_symbol
_atom_site_fract_x
_atom_site_fract_y
_atom_site_fract_z
_atom_site_U_iso_or_equiv
_atom_site_adp_type
_atom_site_occupancy
_atom_site_symmetry_multiplicity
_atom_site_calc_flag
_atom_site_refinement_flags
_atom_site_disorder_group
C7A C 0.9315(12) 0.8766(10) -0.0022(4) 0.040(2) Uani 0.747(13) 1 d P 1
H7A H 0.8428 0.8456 -0.0453 0.048 Uiso 0.747(13) 1 calc PR 1
C8A C 1.1611(12) 0.9561(11) -0.0235(4) 0.037(2) Uani 0.747(13) 1 d P 1
H8A H 1.2941 0.9193 0.0063 0.045 Uiso 0.747(13) 1 calc PR 1
C7B C 1.021(4) 0.785(3) -0.0381(12) 0.042(7) Uiso 0.253(13) 1 d P 2
H7B H 0.9306 0.7474 -0.0763 0.051 Uiso 0.253(13) 1 calc PR 2
C8B C 1.199(4) 0.875(4) -0.0495(15) 0.044(7) Uiso 0.253(13) 1 d P 2
H8B H 1.3178 0.8843 -0.0148 0.053 Uiso 0.253(13) 1 calc PR 2
C1 C 0.9198(9) 0.5202(7) 0.1565(3) 0.0391(13) Uani 1 1 d . .
C2 C 1.1124(9) 0.6152(7) 0.1524(3) 0.0456(15) Uani 1 1 d . .
H2 H 1.2340 0.6066 0.1861 0.055 Uiso 1 1 calc R .
C3 C 1.1263(10) 0.7236(8) 0.0982(4) 0.0588(19) Uani 1 1 d . .
H3 H 1.2561 0.7898 0.0957 0.071 Uiso 1 1 calc R .
C4 C 0.9475(11) 0.7340(9) 0.0475(4) 0.068(2) Uani 1 1 d . .
C5 C 0.7604(11) 0.6316(9) 0.0510(4) 0.073(2) Uani 1 1 d . .
H5 H 0.6433 0.6345 0.0156 0.087 Uiso 1 1 calc R .
C6 C 0.7437(11) 0.5260(8) 0.1053(3) 0.0588(18) Uani 1 1 d . .
H6 H 0.6150 0.4589 0.1076 0.071 Uiso 1 1 calc R .
C9 C 1.2154(10) 0.9467(9) -0.1041(4) 0.0588(19) Uani 1 1 d . .
Cl1 Cl 0.4030(2) 0.2599(2) 0.23288(9) 0.0598(6) Uani 1 1 d . .
N1 N 0.9015(8) 0.4162(6) 0.2178(2) 0.0462(13) Uani 1 1 d . .
H1A H 1.0172 0.3455 0.2180 0.069 Uiso 1 1 calc R .
H1B H 0.7646 0.3658 0.2155 0.069 Uiso 1 1 calc R .
H1C H 0.9115 0.4739 0.2572 0.069 Uiso 1 1 calc R .
O1 O 1.0780(8) 0.9191(6) -0.1520(2) 0.0682(14) Uani 1 1 d . .
O2 O 1.4244(11) 0.9957(14) -0.1138(3) 0.178(5) Uani 1 1 d . .
H2W H 1.4706 0.9598 -0.1512 0.266 Uiso 1 1 calc R .

loop_
_atom_site_aniso_label
_atom_site_aniso_U_11
_atom_site_aniso_U_22
_atom_site_aniso_U_33
_atom_site_aniso_U_23
_atom_site_aniso_U_13
_atom_site_aniso_U_12
C7A 0.043(4) 0.053(5) 0.023(4) -0.001(4) -0.006(3) -0.008(4)
C8A 0.033(4) 0.049(5) 0.029(4) 0.001(4) -0.002(3) -0.004(4)
C1 0.033(3) 0.042(3) 0.043(3) 0.002(3) 0.003(2) 0.002(3)
C2 0.038(3) 0.057(4) 0.040(3) 0.008(3) -0.010(2) 0.001(3)
C3 0.040(3) 0.064(5) 0.071(4) 0.017(4) -0.017(3) -0.023(3)
C4 0.050(4) 0.082(5) 0.071(5) 0.036(4) -0.024(3) -0.027(4)
C5 0.053(4) 0.087(6) 0.077(5) 0.029(5) -0.031(3) -0.031(4)
C6 0.045(3) 0.064(5) 0.067(4) 0.017(4) -0.012(3) -0.017(3)
C9 0.034(3) 0.060(5) 0.082(5) -0.026(4) 0.007(3) -0.010(3)
Cl1 0.0351(8) 0.0765(13) 0.0679(11) 0.0144(9) 0.0029(6) 0.0021(8)
N1 0.037(2) 0.054(3) 0.048(3) 0.002(2) 0.003(2) -0.006(2)
O1 0.054(3) 0.080(4) 0.071(3) -0.015(3) -0.002(2) -0.014(3)
O2 0.082(4) 0.379(14) 0.074(4) -0.102(6) 0.038(3) -0.123(6)

loop_
_atom_type_symbol
_atom_type_description
_atom_type_scat_dispersion_real
_atom_type_scat_dispersion_imag
_atom_type_scat_source
C C 0.0033 0.0016 'International Tables Vol C Tables 4.2.6.8 and 6.1.1.4'
H H 0.0000 0.0000 'International Tables Vol C Tables 4.2.6.8 and 6.1.1.4'
Cl Cl 0.1484 0.1585 'International Tables Vol C Tables 4.2.6.8 and 6.1.1.4'
N N 0.0061 0.0033 'International Tables Vol C Tables 4.2.6.8 and 6.1.1.4'
O O 0.0106 0.0060 'International Tables Vol C Tables 4.2.6.8 and 6.1.1.4'

loop_
_geom_angle_atom_site_label_1
_geom_angle_atom_site_label_2
_geom_angle_atom_site_label_3
_geom_angle
_geom_angle_site_symmetry_3
C4 C7A C8A 118.0(6) .
C4 C7A C8A 121.6(6) 3_775
C8A C7A C8A 89.4(6) 3_775
C7A C8A C9 115.5(6) .
C7A C8A C7A 90.6(6) 3_775
C9 C8A C7A 114.9(6) 3_775
C8B C7B C4 121(2) .
C9 C8B C7B 121(2) .
C2 C1 C6 120.8(5) .
C2 C1 N1 118.4(5) .
C6 C1 N1 120.7(5) .
C1 C2 C3 119.8(5) .
C2 C3 C4 119.9(6) .
C5 C4 C3 119.1(6) .
C5 C4 C7A 119.4(6) .
C3 C4 C7A 120.4(6) .
C5 C4 C7B 114.3(9) .
C3 C4 C7B 117.7(9) .
C7A C4 C7B 40.8(8) .
C6 C5 C4 121.2(6) .
C5 C6 C1 119.0(6) .
C8B C9 O1 118.9(14) .
C8B C9 O2 112.5(14) .
O1 C9 O2 122.9(7) .
C8B C9 C8A 33.6(14) .
O1 C9 C8A 126.6(6) .
O2 C9 C8A 109.8(6) .

loop_
_geom_bond_atom_site_label_1
_geom_bond_atom_site_label_2
_geom_bond_distance
_geom_bond_site_symmetry_2
C7A C4 1.525(10) .
C7A C8A 1.538(10) .
C7A C8A 1.586(13) 3_775
C8A C9 1.566(11) .
C8A C7A 1.586(13) 3_775
C7B C8B 1.29(3) .
C7B C4 1.74(2) .
C8B C9 1.20(3) .
C1 C2 1.365(8) .
C1 C6 1.374(8) .
C1 N1 1.458(7) .
C2 C3 1.376(8) .
C3 C4 1.380(8) .
C4 C5 1.377(9) .
C5 C6 1.362(9) .
C9 O1 1.202(7) .
C9 O2 1.282(7) .
